data_8105720
loop_
_publ_author_name
'Zhang, Heng-Qiang'
'Juan, Xia'
'Ning, Xu'
'Fang, Fu-Jian'
'Yang, Xin'
'Zheng, Xiu-Jun'

_publ_section_title
;
 Crystal structure of alaninato-\k2 N,O-bis(hydroxylamido-\k2
 N,O)-oxido-vanadium(V), C3H10N3O5V
;
_journal_issue 3
_journal_name_full 'Zeitschrift f\"ur Kristallographie - New Crystal Structures'
_journal_page_first 449
_journal_page_last 451
_journal_paper_doi 10.1515/ncrs-2022-0071
_journal_volume 237
_journal_year 2022
_chemical_formula_moiety 'C3 H10 N3 O5 V'
_chemical_formula_sum 'C3 H10 N3 O5 V'
_chemical_formula_weight 219.08
_space_group_crystal_system monoclinic
_space_group_IT_number 14
_space_group_name_Hall '-P 2ybc'
_space_group_name_H-M_alt 'P 1 21/c 1'
_atom_sites_solution_hydrogens mixed
_audit_creation_method SHELXL-2018/1
_cell_angle_alpha 90
_cell_angle_beta 101.269(11)
_cell_angle_gamma 90
_cell_formula_units_Z 4
_cell_length_a 5.487(2)
_cell_length_b 7.611(3)
_cell_length_c 19.629(8)
_cell_measurement_reflns_used 1379
_cell_measurement_temperature 293(2)
_cell_measurement_theta_max 27.22
_cell_measurement_theta_min 2.88
_cell_volume 803.9(5)
_computing_cell_refinement 'SAINT (Bruker, 2007)'
_computing_data_collection 'APEX2 (Bruker, 2007)'
_computing_data_reduction 'SAINT (Bruker, 2007)'
_computing_molecular_graphics 'ORTEP-3 for Windows (Farrugia, 2012)'
_computing_publication_material 'WinGX publication routines (Farrugia, 2012)'
_computing_structure_refinement 'SHELXL-2018/1 (Sheldrick, 2018)'
_computing_structure_solution 'SHELXS-2018 (Sheldrick, 2018)'
_diffrn_ambient_temperature 293(2)
_diffrn_detector 'CCD plate'
_diffrn_detector_area_resol_mean 16.1213
_diffrn_detector_type Eos
_diffrn_measured_fraction_theta_full 0.986
_diffrn_measured_fraction_theta_max 0.980
_diffrn_measurement_device_type 'Xcalibur, Eos, Gemini'
_diffrn_measurement_method 'phi and omega scans'
_diffrn_radiation_monochromator graphite
_diffrn_radiation_source 'fine-focus sealed tube'
_diffrn_radiation_type MoK\a
_diffrn_radiation_wavelength 0.71073
_diffrn_reflns_av_R_equivalents 0.0359
_diffrn_reflns_av_unetI/netI 0.0426
_diffrn_reflns_Laue_measured_fraction_full 0.986
_diffrn_reflns_Laue_measured_fraction_max 0.980
_diffrn_reflns_limit_h_max 7
_diffrn_reflns_limit_h_min -6
_diffrn_reflns_limit_k_max 9
_diffrn_reflns_limit_k_min -9
_diffrn_reflns_limit_l_max 25
_diffrn_reflns_limit_l_min -24
_diffrn_reflns_number 5226
_diffrn_reflns_point_group_measured_fraction_full 0.986
_diffrn_reflns_point_group_measured_fraction_max 0.980
_diffrn_reflns_theta_full 25.242
_diffrn_reflns_theta_max 27.688
_diffrn_reflns_theta_min 2.116
_diffrn_source_type 'Enhance (Mo) X-ray Source'
_exptl_absorpt_coefficient_mu 1.225
_exptl_absorpt_process_details
;
CrysAlisPro 1.171.38.41 (Rigaku Oxford Diffraction, 2015)
Empirical absorption correction using spherical harmonics,
 implemented in SCALE3 ABSPACK scaling algorithm.
;
_exptl_crystal_colour Colorless
_exptl_crystal_density_diffrn 1.810
_exptl_crystal_description block
_exptl_crystal_F_000 448
_exptl_crystal_size_max 0.20
_exptl_crystal_size_mid 0.18
_exptl_crystal_size_min 0.16
_refine_diff_density_max 0.275
_refine_diff_density_min -0.324
_refine_diff_density_rms 0.067
_refine_ls_extinction_coef .
_refine_ls_extinction_method none
_refine_ls_goodness_of_fit_ref 1.044
_refine_ls_hydrogen_treatment mixed
_refine_ls_matrix_type full
_refine_ls_number_parameters 136
_refine_ls_number_reflns 1848
_refine_ls_number_restraints 19
_refine_ls_restrained_S_all 1.043
_refine_ls_R_factor_all 0.0583
_refine_ls_R_factor_gt 0.0375
_refine_ls_shift/su_max 0.020
_refine_ls_shift/su_mean 0.001
_refine_ls_structure_factor_coef Fsqd
_refine_ls_weighting_details 'w=1/[\s^2^(Fo^2^)+(0.0279P)^2^+0.6634P] where P=(Fo^2^+2Fc^2^)/3'
_refine_ls_weighting_scheme calc
_refine_ls_wR_factor_gt 0.0790
_refine_ls_wR_factor_ref 0.0866
_reflns_Friedel_coverage 0.000
_reflns_Friedel_fraction_full .
_reflns_Friedel_fraction_max .
_reflns_number_gt 1413
_reflns_number_total 1886
_reflns_threshold_expression 'I > 2\s(I)'
_cod_data_source_file suppl_j_ncrs-2022-0071_suppl.cif
_cod_data_source_block x
_cod_original_sg_symbol_H-M 'P 21/c'
_cod_database_code 8105720
_shelx_shelxl_version_number 2018/1
_shelx_space_group_comment
;
The symmetry employed for this shelxl refinement is uniquely defined
by the following loop, which should always be used as a source of
symmetry information in preference to the above space-group names.
They are only intended as comments.
;

loop_
_space_group_symop_operation_xyz
'x, y, z'
'-x, y+1/2, -z+1/2'
'-x, -y, -z'
'x, -y-1/2, z-1/2'

loop_
_atom_site_label
_atom_site_type_symbol
_atom_site_fract_x
_atom_site_fract_y
_atom_site_fract_z
_atom_site_U_iso_or_equiv
_atom_site_adp_type
_atom_site_occupancy
_atom_site_site_symmetry_order
_atom_site_calc_flag
_atom_site_refinement_flags_posn
_atom_site_refinement_flags_adp
_atom_site_refinement_flags_occupancy
_atom_site_disorder_assembly
_atom_site_disorder_group
V1 V 0.61055(8) 0.56706(6) 0.82000(2) 0.02664(14) Uani 1 1 d . . . . .
O1 O 0.7704(3) 0.6556(3) 0.74914(10) 0.0350(5) Uani 1 1 d . . . . .
O2 O 0.5665(3) 0.7983(3) 0.85368(9) 0.0337(5) Uani 1 1 d . . . . .
O3 O 0.3389(3) 0.5270(3) 0.77583(10) 0.0365(5) Uani 1 1 d . . . . .
O4 O 0.9655(3) 0.5606(3) 0.89033(9) 0.0320(4) Uani 1 1 d . . . . .
O5 O 1.2450(4) 0.4009(3) 0.96115(11) 0.0468(6) Uani 1 1 d . . . . .
N1 N 0.8063(4) 0.4736(3) 0.75089(12) 0.0317(5) Uani 1 1 d . . . . .
H1A H 0.959260 0.434566 0.767578 0.038 Uiso 1 1 calc R U . . .
H1B H 0.723658 0.411610 0.715312 0.038 Uiso 1 1 calc R U . . .
N2 N 0.4977(4) 0.6800(3) 0.90072(11) 0.0323(5) Uani 1 1 d . . . . .
H2A H 0.336702 0.672726 0.901933 0.039 Uiso 1 1 calc R U . . .
H2B H 0.597866 0.670738 0.942087 0.039 Uiso 1 1 calc R U . . .
N3 N 0.6189(5) 0.3185(4) 0.87021(15) 0.0359(6) Uani 1 1 d D . . . .
H3A H 0.536517 0.326349 0.904912 0.043 Uiso 0.484(9) 1 calc R U P A 1
H3B H 0.541288 0.239746 0.840061 0.043 Uiso 0.484(9) 1 calc R U P A 1
H3I H 0.488(12) 0.333(8) 0.895(3) 0.043 Uiso 0.516(9) 1 d . U P A 2
H3J H 0.597(13) 0.252(10) 0.846(4) 0.043 Uiso 0.516(9) 1 d . U P A 2
C1 C 1.0378(5) 0.4196(4) 0.92227(14) 0.0357(7) Uani 1 1 d D . . . .
C2 C 0.8744(16) 0.2564(13) 0.8980(5) 0.035(2) Uani 0.484(9) 1 d D U P A 1
H2C H 0.937856 0.201243 0.859828 0.042 Uiso 0.484(9) 1 calc R U P A 1
C3 C 0.8743(18) 0.1204(10) 0.9533(4) 0.072(3) Uani 0.484(9) 1 d D U P A 1
H3C H 0.768939 0.024326 0.934521 0.108 Uiso 0.484(9) 1 calc R U P A 1
H3D H 0.813440 0.171637 0.991423 0.108 Uiso 0.484(9) 1 calc R U P A 1
H3E H 1.040522 0.078215 0.969320 0.108 Uiso 0.484(9) 1 calc R U P A 1
C2B C 0.8508(14) 0.2700(11) 0.9214(4) 0.028(2) Uani 0.516(9) 1 d D U P A 2
H2D H 0.817806 0.244313 0.967643 0.034 Uiso 0.516(9) 1 calc R U P A 2
C3B C 0.9760(12) 0.1170(9) 0.8915(4) 0.051(2) Uani 0.516(9) 1 d D U P A 2
H3F H 0.872578 0.014535 0.889057 0.076 Uiso 0.516(9) 1 calc R U P A 2
H3G H 1.133923 0.093329 0.920991 0.076 Uiso 0.516(9) 1 calc R U P A 2
H3H H 1.000302 0.146827 0.845822 0.076 Uiso 0.516(9) 1 calc R U P A 2

loop_
_atom_site_aniso_label
_atom_site_aniso_U_11
_atom_site_aniso_U_22
_atom_site_aniso_U_33
_atom_site_aniso_U_23
_atom_site_aniso_U_13
_atom_site_aniso_U_12
V1 0.0175(2) 0.0349(3) 0.0256(2) 0.0006(2) -0.00059(16) -0.0017(2)
O1 0.0317(10) 0.0397(12) 0.0337(11) 0.0037(9) 0.0068(8) 0.0004(9)
O2 0.0340(10) 0.0358(11) 0.0303(10) 0.0035(9) 0.0040(8) -0.0028(9)
O3 0.0213(9) 0.0470(13) 0.0380(11) -0.0075(9) -0.0024(8) 0.0009(8)
O4 0.0223(9) 0.0409(11) 0.0300(10) 0.0005(9) -0.0017(7) -0.0023(9)
O5 0.0215(9) 0.0763(18) 0.0387(11) 0.0200(11) -0.0037(8) -0.0006(10)
N1 0.0216(11) 0.0372(15) 0.0337(12) -0.0010(10) -0.0007(9) 0.0018(9)
N2 0.0277(12) 0.0420(14) 0.0257(11) 0.0059(10) 0.0014(9) -0.0017(10)
N3 0.0245(12) 0.0376(15) 0.0435(16) 0.0025(11) 0.0013(11) -0.0038(11)
C1 0.0210(13) 0.0533(19) 0.0315(14) 0.0076(14) 0.0021(11) 0.0002(13)
C2 0.024(4) 0.043(5) 0.042(6) 0.013(4) 0.013(4) 0.006(3)
C3 0.086(6) 0.047(5) 0.065(6) 0.020(4) -0.031(5) -0.018(4)
C2B 0.021(3) 0.038(4) 0.031(4) 0.010(3) 0.017(3) 0.003(2)
C3B 0.035(3) 0.042(4) 0.073(5) -0.007(3) 0.005(3) -0.004(3)

loop_
_atom_type_symbol
_atom_type_description
_atom_type_scat_dispersion_real
_atom_type_scat_dispersion_imag
_atom_type_scat_source
C C 0.0033 0.0016 'International Tables Vol C Tables 4.2.6.8 and 6.1.1.4'
H H 0.0000 0.0000 'International Tables Vol C Tables 4.2.6.8 and 6.1.1.4'
N N 0.0061 0.0033 'International Tables Vol C Tables 4.2.6.8 and 6.1.1.4'
O O 0.0106 0.0060 'International Tables Vol C Tables 4.2.6.8 and 6.1.1.4'
V V 0.3005 0.5294 'International Tables Vol C Tables 4.2.6.8 and 6.1.1.4'

loop_
_geom_angle_atom_site_label_1
_geom_angle_atom_site_label_2
_geom_angle_atom_site_label_3
_geom_angle
_geom_angle_site_symmetry_1
_geom_angle_site_symmetry_3
O3 V1 O1 100.64(10) . .
O3 V1 O2 101.25(9) . .
O1 V1 O2 91.95(9) . .
O3 V1 N2 96.37(10) . .
O1 V1 N2 133.04(10) . .
O2 V1 N2 41.62(9) . .
O3 V1 N1 97.50(10) . .
O1 V1 N1 41.65(9) . .
O2 V1 N1 132.61(9) . .
N2 V1 N1 166.00(9) . .
O3 V1 N3 90.87(10) . .
O1 V1 N3 132.87(10) . .
O2 V1 N3 130.59(10) . .
N2 V1 N3 89.83(11) . .
N1 V1 N3 91.82(11) . .
O3 V1 O4 166.29(10) . .
O1 V1 O4 89.34(8) . .
O2 V1 O4 87.65(8) . .
N2 V1 O4 83.31(9) . .
N1 V1 O4 83.66(9) . .
N3 V1 O4 75.43(9) . .
N1 O1 V1 73.43(13) . .
N2 O2 V1 72.71(13) . .
C1 O4 V1 119.51(17) . .
O1 N1 V1 64.92(12) . .
O1 N1 H1A 117.2 . .
V1 N1 H1A 117.2 . .
O1 N1 H1B 117.2 . .
V1 N1 H1B 117.2 . .
H1A N1 H1B 114.3 . .
O2 N2 V1 65.67(12) . .
O2 N2 H2A 117.2 . .
V1 N2 H2A 117.2 . .
O2 N2 H2B 117.2 . .
V1 N2 H2B 117.2 . .
H2A N2 H2B 114.2 . .
C2 N3 V1 112.8(4) . .
C2B N3 V1 117.8(3) . .
C2 N3 H3A 109.0 . .
V1 N3 H3A 109.0 . .
C2 N3 H3B 109.0 . .
V1 N3 H3B 109.0 . .
H3A N3 H3B 107.8 . .
C2B N3 H3I 108(4) . .
V1 N3 H3I 101(4) . .
C2B N3 H3J 107(6) . .
V1 N3 H3J 110(6) . .
H3I N3 H3J 114(7) . .
O5 C1 O4 124.0(3) . .
O5 C1 C2B 116.8(4) . .
O4 C1 C2B 118.7(4) . .
O5 C1 C2 120.0(4) . .
O4 C1 C2 114.8(4) . .
N3 C2 C3 110.7(7) . .
N3 C2 C1 107.9(6) . .
C3 C2 C1 114.3(7) . .
N3 C2 H2C 107.9 . .
C3 C2 H2C 107.9 . .
C1 C2 H2C 107.9 . .
C2 C3 H3C 109.5 . .
C2 C3 H3D 109.5 . .
H3C C3 H3D 109.5 . .
C2 C3 H3E 109.5 . .
H3C C3 H3E 109.5 . .
H3D C3 H3E 109.5 . .
N3 C2B C3B 108.5(6) . .
N3 C2B C1 107.6(5) . .
C3B C2B C1 102.8(5) . .
N3 C2B H2D 112.5 . .
C3B C2B H2D 112.5 . .
C1 C2B H2D 112.5 . .
C2B C3B H3F 109.5 . .
C2B C3B H3G 109.5 . .
H3F C3B H3G 109.5 . .
C2B C3B H3H 109.5 . .
H3F C3B H3H 109.5 . .
H3G C3B H3H 109.5 . .

loop_
_geom_bond_atom_site_label_1
_geom_bond_atom_site_label_2
_geom_bond_distance
_geom_bond_site_symmetry_2
V1 O3 1.6006(18) .
V1 O1 1.906(2) .
V1 O2 1.912(2) .
V1 N2 2.004(2) .
V1 N1 2.017(2) .
V1 N3 2.130(3) .
V1 O4 2.1564(19) .
O1 N1 1.399(3) .
O2 N2 1.394(3) .
O4 C1 1.267(3) .
O5 C1 1.247(3) .
N1 H1A 0.8900 .
N1 H1B 0.8900 .
N2 H2A 0.8900 .
N2 H2B 0.8900 .
N3 C2 1.479(9) .
N3 C2B 1.505(9) .
N3 H3A 0.8900 .
N3 H3B 0.8900 .
N3 H3I 0.95(7) .
N3 H3J 0.69(7) .
C1 C2B 1.531(9) .
C1 C2 1.551(10) .
C2 C3 1.500(10) .
C2 H2C 0.9800 .
C3 H3C 0.9600 .
C3 H3D 0.9600 .
C3 H3E 0.9600 .
C2B C3B 1.526(9) .
C2B H2D 0.9800 .
C3B H3F 0.9600 .
C3B H3G 0.9600 .
C3B H3H 0.9600 .

loop_
_geom_hbond_atom_site_label_D
_geom_hbond_atom_site_label_H
_geom_hbond_atom_site_label_A
_geom_hbond_distance_DH
_geom_hbond_distance_HA
_geom_hbond_distance_DA
_geom_hbond_angle_DHA
_geom_hbond_site_symmetry_A
_geom_hbond_publ_flag
C3B^b H3H^b N1 0.96 2.69 3.426(8) 133.5 2_746 yes
C3B^b H3H^b O1 0.96 2.45 3.339(8) 154.9 2_746 yes
C3B^b H3F^b O2 0.96 2.36 3.291(7) 164.2 1_545 yes
C3^a H3C^a O2 0.96 2.45 3.375(8) 160.9 1_545 yes
N3 H3J^b O1 0.69(7) 2.57(7) 3.103(3) 136(7) 2_646 yes
N3 H3A^a O5 0.89 2.19 3.037(4) 159.1 1_455 yes
N3 H3J^b O1 0.69(7) 2.57(7) 3.103(3) 136(7) 2_646 yes
N3 H3A^a O5 0.89 2.19 3.037(4) 159.1 1_455 yes
N2 H2B O5 0.89 2.00 2.869(3) 164.1 3_767 yes
N2 H2A O5 0.89 2.47 2.913(3) 111.0 1_455 yes
N2 H2A O4 0.89 2.18 3.027(3) 159.0 1_455 yes
N1 H1B O2 0.89 2.07 2.922(3) 160.9 2_646 yes
N1 H1A O3 0.89 2.17 2.896(3) 137.7 1_655 yes
N1 H1A O1 0.89 2.65 3.354(3) 137.1 2_746 yes
C3B^b H3H^b N1 0.96 2.69 3.426(8) 133.5 2_746 yes
C3B^b H3H^b O1 0.96 2.45 3.339(8) 154.9 2_746 yes
C3B^b H3F^b O2 0.96 2.36 3.291(7) 164.2 1_545 yes
C3^a H3C^a O2 0.96 2.45 3.375(8) 160.9 1_545 yes
N3 H3J^b O1 0.69(7) 2.57(7) 3.103(3) 136(7) 2_646 yes
N3 H3A^a O5 0.89 2.19 3.037(4) 159.1 1_455 yes
N3 H3J^b O1 0.69(7) 2.57(7) 3.103(3) 136(7) 2_646 yes
N3 H3A^a O5 0.89 2.19 3.037(4) 159.1 1_455 yes
N2 H2B O5 0.89 2.00 2.869(3) 164.1 3_767 yes
N2 H2A O5 0.89 2.47 2.913(3) 111.0 1_455 yes
N2 H2A O4 0.89 2.18 3.027(3) 159.0 1_455 yes
N1 H1B O2 0.89 2.07 2.922(3) 160.9 2_646 yes
N1 H1A O3 0.89 2.17 2.896(3) 137.7 1_655 yes
N1 H1A O1 0.89 2.65 3.354(3) 137.1 2_746 yes
C3B^b H3H^b N1 0.96 2.69 3.426(8) 133.5 2_746 yes
C3B^b H3H^b O1 0.96 2.45 3.339(8) 154.9 2_746 yes
C3B^b H3F^b O2 0.96 2.36 3.291(7) 164.2 1_545 yes
C3^a H3C^a O2 0.96 2.45 3.375(8) 160.9 1_545 yes
N3 H3J^b O1 0.69(7) 2.57(7) 3.103(3) 136(7) 2_646 yes
N3 H3A^a O5 0.89 2.19 3.037(4) 159.1 1_455 yes
N3 H3J^b O1 0.69(7) 2.57(7) 3.103(3) 136(7) 2_646 yes
N3 H3A^a O5 0.89 2.19 3.037(4) 159.1 1_455 yes
N2 H2B O5 0.89 2.00 2.869(3) 164.1 3_767 yes
N2 H2A O5 0.89 2.47 2.913(3) 111.0 1_455 yes
N2 H2A O4 0.89 2.18 3.027(3) 159.0 1_455 yes
N1 H1B O2 0.89 2.07 2.922(3) 160.9 2_646 yes
N1 H1A O3 0.89 2.17 2.896(3) 137.7 1_655 yes
N1 H1A O1 0.89 2.65 3.354(3) 137.1 2_746 yes
C3B^b H3H^b N1 0.96 2.69 3.426(8) 133.5 2_746 yes
C3B^b H3H^b O1 0.96 2.45 3.339(8) 154.9 2_746 yes
C3B^b H3F^b O2 0.96 2.36 3.291(7) 164.2 1_545 yes
C3^a H3C^a O2 0.96 2.45 3.375(8) 160.9 1_545 yes
N3 H3J^b O1 0.69(7) 2.57(7) 3.103(3) 136(7) 2_646 yes
N3 H3A^a O5 0.89 2.19 3.037(4) 159.1 1_455 yes
N3 H3J^b O1 0.69(7) 2.57(7) 3.103(3) 136(7) 2_646 yes
N3 H3A^a O5 0.89 2.19 3.037(4) 159.1 1_455 yes
N2 H2B O5 0.89 2.00 2.869(3) 164.1 3_767 yes
N2 H2A O5 0.89 2.47 2.913(3) 111.0 1_455 yes
N2 H2A O4 0.89 2.18 3.027(3) 159.0 1_455 yes
N1 H1B O2 0.89 2.07 2.922(3) 160.9 2_646 yes
N1 H1A O3 0.89 2.17 2.896(3) 137.7 1_655 yes
N1 H1A O1 0.89 2.65 3.354(3) 137.1 2_746 yes
C3B^b H3H^b N1 0.96 2.69 3.426(8) 133.5 2_746 yes
C3B^b H3H^b O1 0.96 2.45 3.339(8) 154.9 2_746 yes
C3B^b H3F^b O2 0.96 2.36 3.291(7) 164.2 1_545 yes
C3^a H3C^a O2 0.96 2.45 3.375(8) 160.9 1_545 yes
N3 H3J^b O1 0.69(7) 2.57(7) 3.103(3) 136(7) 2_646 yes
N3 H3A^a O5 0.89 2.19 3.037(4) 159.1 1_455 yes
N3 H3J^b O1 0.69(7) 2.57(7) 3.103(3) 136(7) 2_646 yes
N3 H3A^a O5 0.89 2.19 3.037(4) 159.1 1_455 yes
N2 H2B O5 0.89 2.00 2.869(3) 164.1 3_767 yes
N2 H2A O5 0.89 2.47 2.913(3) 111.0 1_455 yes
N2 H2A O4 0.89 2.18 3.027(3) 159.0 1_455 yes
N1 H1B O2 0.89 2.07 2.922(3) 160.9 2_646 yes
N1 H1A O3 0.89 2.17 2.896(3) 137.7 1_655 yes
N1 H1A O1 0.89 2.65 3.354(3) 137.1 2_746 yes
N1 H1A O1 0.89 2.65 3.354(3) 137.1 2_746 yes
N1 H1A O3 0.89 2.17 2.896(3) 137.7 1_655 yes
N1 H1B O2 0.89 2.07 2.922(3) 160.9 2_646 yes
N2 H2A O4 0.89 2.18 3.027(3) 159.0 1_455 yes
N2 H2A O5 0.89 2.47 2.913(3) 111.0 1_455 yes
N2 H2B O5 0.89 2.00 2.869(3) 164.1 3_767 yes
N3 H3A^a O5 0.89 2.19 3.037(4) 159.1 1_455 yes
N3 H3J^b O1 0.69(7) 2.57(7) 3.103(3) 136(7) 2_646 yes
C3^a H3C^a O2 0.96 2.45 3.375(8) 160.9 1_545 yes
C3B^b H3F^b O2 0.96 2.36 3.291(7) 164.2 1_545 yes
C3B^b H3H^b O1 0.96 2.45 3.339(8) 154.9 2_746 yes
C3B^b H3H^b N1 0.96 2.69 3.426(8) 133.5 2_746 yes
